data_2018286
loop_
_publ_author_name
'Arumugam, Kuppuswamy'
'Clark, Daniel Seth'
'Mague, Joel T.'
'Donahue, James P.'

_publ_section_title
;
 The dithiolene ligand and tetrathiafulvalene precursor molecules
 4,5-bis(bromomethyl)-1,3-dithiol-2-one and
 4,5-bis[(dihydroxyphosphoryl)methyl]-1,3-dithiol-2-one
;
_journal_coeditor_code FN3090
_journal_issue 11
_journal_name_full 'Acta Crystallographica Section C'
_journal_page_first o446
_journal_page_last o449
_journal_paper_doi 10.1107/S0108270111040431
_journal_volume 67
_journal_year 2011
_chemical_formula_iupac 'C5 H8 O7 P2 S2'
_chemical_formula_moiety 'C5 H8 O7 P2 S2'
_chemical_formula_sum 'C5 H8 O7 P2 S2'
_chemical_formula_weight 306.17
_chemical_name_systematic
;
4,5-bis[(dihydroxyphosphoryl)methyl]-1,3-dithiol-2-one
;
_space_group_IT_number 15
_symmetry_cell_setting monoclinic
_symmetry_space_group_name_Hall '-C 2yc'
_symmetry_space_group_name_H-M 'C 1 2/c 1'
_atom_sites_solution_hydrogens geom
_atom_sites_solution_primary direct
_atom_sites_solution_secondary difmap
_audit_creation_method SHELXL97
_cell_angle_alpha 90.00
_cell_angle_beta 99.188(2)
_cell_angle_gamma 90.00
_cell_formula_units_Z 4
_cell_length_a 15.078(3)
_cell_length_b 8.1736(14)
_cell_length_c 8.3628(15)
_cell_measurement_reflns_used 6382
_cell_measurement_temperature 100(2)
_cell_measurement_theta_max 28.30
_cell_measurement_theta_min 2.74
_cell_volume 1017.4(3)
_computing_cell_refinement 'SAINT (Bruker, 2008)'
_computing_data_collection 'APEX2 (Bruker, 2008)'
_computing_data_reduction 'SAINT (Bruker, 2008)'
_computing_molecular_graphics 'SHELXTL (Sheldrick, 2008<i>a</i>)'
_computing_publication_material 'SHELXTL (Sheldrick, 2008<i>a</i>)'
_computing_structure_refinement 'SHELXL97 (Sheldrick, 2008<i>a</i>)'
_computing_structure_solution 'SHELXS97 (Sheldrick, 2008<i>a</i>)'
_diffrn_ambient_temperature 100(2)
_diffrn_measured_fraction_theta_full 0.998
_diffrn_measured_fraction_theta_max 0.998
_diffrn_measurement_device_type 'Bruker APEXI CCD area-detector'
_diffrn_measurement_method '\f and \w'
_diffrn_radiation_monochromator graphite
_diffrn_radiation_source 'fine-focus sealed tube'
_diffrn_radiation_type MoK\a
_diffrn_radiation_wavelength 0.71073
_diffrn_reflns_av_R_equivalents 0.0295
_diffrn_reflns_av_sigmaI/netI 0.0165
_diffrn_reflns_limit_h_max 20
_diffrn_reflns_limit_h_min -20
_diffrn_reflns_limit_k_max 10
_diffrn_reflns_limit_k_min -10
_diffrn_reflns_limit_l_max 11
_diffrn_reflns_limit_l_min -11
_diffrn_reflns_number 8625
_diffrn_reflns_theta_full 28.32
_diffrn_reflns_theta_max 28.32
_diffrn_reflns_theta_min 2.74
_exptl_absorpt_coefficient_mu 0.855
_exptl_absorpt_correction_T_max 0.9545
_exptl_absorpt_correction_T_min 0.8290
_exptl_absorpt_correction_type multi-scan
_exptl_absorpt_process_details '(SADABS; Sheldrick 2008<i>b</i>)'
_exptl_crystal_colour gold
_exptl_crystal_density_diffrn 1.999
_exptl_crystal_density_method 'not measured'
_exptl_crystal_description plate
_exptl_crystal_F_000 624
_exptl_crystal_size_max 0.23
_exptl_crystal_size_mid 0.22
_exptl_crystal_size_min 0.06
_refine_diff_density_max 0.484
_refine_diff_density_min -0.338
_refine_ls_extinction_method none
_refine_ls_goodness_of_fit_ref 1.122
_refine_ls_hydrogen_treatment constr
_refine_ls_matrix_type full
_refine_ls_number_parameters 74
_refine_ls_number_reflns 1269
_refine_ls_number_restraints 0
_refine_ls_restrained_S_all 1.122
_refine_ls_R_factor_all 0.0254
_refine_ls_R_factor_gt 0.0240
_refine_ls_shift/su_max 0.001
_refine_ls_shift/su_mean 0.000
_refine_ls_structure_factor_coef Fsqd
_refine_ls_weighting_details 'calc w = 1/[\s^2^(Fo^2^)+(0.0335P)^2^+1.4614P] where P=(Fo^2^+2Fc^2^)/3'
_refine_ls_weighting_scheme calc
_refine_ls_wR_factor_gt 0.0676
_refine_ls_wR_factor_ref 0.0686
_reflns_number_gt 1196
_reflns_number_total 1269
_reflns_threshold_expression I>2\s(I)
_cod_data_source_file fn3090.cif
_cod_data_source_block II
_cod_original_sg_symbol_H-M 'C 2/c'
_cod_database_code 2018286
_cod_database_fobs_code 2018286

loop_
_symmetry_equiv_pos_as_xyz
'x, y, z'
'-x, y, -z+1/2'
'x+1/2, y+1/2, z'
'-x+1/2, y+1/2, -z+1/2'
'-x, -y, -z'
'x, -y, z-1/2'
'-x+1/2, -y+1/2, -z'
'x+1/2, -y+1/2, z-1/2'

loop_
_atom_site_type_symbol
_atom_site_label
_atom_site_fract_x
_atom_site_fract_y
_atom_site_fract_z
_atom_site_U_iso_or_equiv
_atom_site_adp_type
_atom_site_calc_flag
_atom_site_refinement_flags
_atom_site_occupancy
_atom_site_symmetry_multiplicity
P P1 0.32403(2) 0.13964(4) 0.70802(4) 0.01285(12) Uani d . 1 1
S S1 0.41730(3) 0.55257(4) 0.63065(5) 0.01697(12) Uani d . 1 1
O O1 0.36348(8) 0.11939(13) 0.88925(13) 0.0175(2) Uani d . 1 1
H H1O 0.3328 0.0816 0.9591 0.021 Uiso d R 1 1
O O2 0.24844(7) 0.26862(14) 0.68676(13) 0.0197(2) Uani d . 1 1
H H2O 0.2461 0.3343 0.7640 0.024 Uiso d R 1 1
O O3 0.28874(8) -0.01573(13) 0.62326(13) 0.0173(2) Uani d . 1 1
O O4 0.5000 0.8216(2) 0.7500 0.0267(4) Uani d S 1 2
C C1 0.41638(9) 0.21256(18) 0.61670(16) 0.0138(3) Uani d . 1 1
H H1A 0.4613 0.1237 0.6202 0.017 Uiso calc R 1 1
H H1B 0.3942 0.2370 0.5013 0.017 Uiso calc R 1 1
C C2 0.46251(10) 0.36220(17) 0.69418(17) 0.0129(3) Uani d . 1 1
C C3 0.5000 0.6739(3) 0.7500 0.0186(4) Uani d S 1 2

loop_
_atom_site_aniso_label
_atom_site_aniso_U_11
_atom_site_aniso_U_22
_atom_site_aniso_U_33
_atom_site_aniso_U_12
_atom_site_aniso_U_13
_atom_site_aniso_U_23
P1 0.0129(2) 0.0136(2) 0.01207(19) -0.00119(12) 0.00219(14) -0.00057(12)
S1 0.0163(2) 0.01379(19) 0.0207(2) 0.00286(13) 0.00258(14) 0.00322(13)
O1 0.0194(6) 0.0210(6) 0.0120(5) -0.0027(4) 0.0018(4) 0.0019(4)
O2 0.0174(5) 0.0236(6) 0.0177(5) 0.0056(4) 0.0016(4) -0.0034(4)
O3 0.0204(5) 0.0158(5) 0.0162(5) -0.0060(4) 0.0047(4) -0.0034(4)
O4 0.0346(10) 0.0128(7) 0.0337(9) 0.000 0.0086(8) 0.000
C1 0.0138(6) 0.0152(7) 0.0125(6) -0.0017(5) 0.0023(5) -0.0010(5)
C2 0.0137(7) 0.0120(6) 0.0139(6) 0.0005(5) 0.0047(5) 0.0011(5)
C3 0.0201(10) 0.0157(10) 0.0214(10) 0.000 0.0076(8) 0.000

loop_
_atom_type_symbol
_atom_type_description
_atom_type_scat_dispersion_real
_atom_type_scat_dispersion_imag
_atom_type_scat_source
C C 0.0033 0.0016 'International Tables Vol C Tables 4.2.6.8 and 6.1.1.4'
H H 0.0000 0.0000 'International Tables Vol C Tables 4.2.6.8 and 6.1.1.4'
O O 0.0106 0.0060 'International Tables Vol C Tables 4.2.6.8 and 6.1.1.4'
P P 0.1023 0.0942 'International Tables Vol C Tables 4.2.6.8 and 6.1.1.4'
S S 0.1246 0.1234 'International Tables Vol C Tables 4.2.6.8 and 6.1.1.4'

loop_
_geom_angle_atom_site_label_1
_geom_angle_atom_site_label_2
_geom_angle_atom_site_label_3
_geom_angle_site_symmetry_1
_geom_angle_site_symmetry_3
_geom_angle
O3 P1 O2 . . 108.82(7)
O3 P1 O1 . . 114.96(6)
O2 P1 O1 . . 110.35(6)
O3 P1 C1 . . 108.61(7)
O2 P1 C1 . . 109.48(7)
O1 P1 C1 . . 104.46(7)
C2 S1 C3 . . 97.01(8)
P1 O1 H1O . . 122.8
P1 O2 H2O . . 117.8
C2 C1 P1 . . 115.11(10)
C2 C1 H1A . . 108.5
P1 C1 H1A . . 108.5
C2 C1 H1B . . 108.5
P1 C1 H1B . . 108.5
H1A C1 H1B . . 107.5
C2 C2 C1 2_656 . 125.37(8)
C2 C2 S1 2_656 . 117.03(5)
C1 C2 S1 . . 117.57(10)
O4 C3 S1 . . 124.05(6)
S1 C3 S1 . 2_656 111.89(12)

loop_
_geom_bond_atom_site_label_1
_geom_bond_atom_site_label_2
_geom_bond_site_symmetry_2
_geom_bond_distance
P1 O3 . 1.5093(11)
P1 O2 . 1.5418(12)
P1 O1 . 1.5460(11)
P1 C1 . 1.7936(15)
S1 C2 . 1.7472(15)
S1 C3 . 1.7712(13)
O1 H1O . 0.8585
O2 H2O . 0.8450
O4 C3 . 1.207(3)
C1 C2 . 1.5019(19)
C1 H1A . 0.9900
C1 H1B . 0.9900
C2 C2 2_656 1.346(3)

loop_
_geom_hbond_atom_site_label_D
_geom_hbond_atom_site_label_H
_geom_hbond_atom_site_label_A
_geom_hbond_site_symmetry_A
_geom_hbond_distance_DH
_geom_hbond_distance_HA
_geom_hbond_distance_DA
_geom_hbond_angle_DHA
O1 H1O O3 6_556 0.86 1.70 2.5538(16) 170
O2 H2O O3 4_556 0.84 1.68 2.4959(16) 161
